data_7061566
loop_
_publ_author_name
'Yang, Wei'
'Wang, Chen'
'Liu, Kunhui'
'Liu, Chao'
'Jiang, Jianzhuang'

_publ_section_title
;
 Photophysical behaviors of a shape-persistent zinc porphyrin organic cage
;
_journal_issue 24
_journal_name_full 'New Journal of Chemistry'
_journal_page_first 11782
_journal_page_last 11787
_journal_paper_doi 10.1039/D2NJ00734G
_journal_volume 46
_journal_year 2022
_chemical_absolute_configuration rm
_chemical_formula_sum 'C183 H156 N24 O3 Zn3'
_chemical_formula_weight 2935.42
_space_group_crystal_system trigonal
_space_group_IT_number 155
_space_group_name_Hall 'R 3 2"'
_space_group_name_H-M_alt 'R 3 2 :H'
_atom_sites_solution_hydrogens mixed
_audit_creation_method SHELXL-2014/7
_audit_update_record
;
2019-05-05 deposited with the CCDC.	2022-05-18 downloaded from the CCDC.
;
_cell_angle_alpha 90
_cell_angle_beta 90
_cell_angle_gamma 120
_cell_formula_units_Z 6
_cell_length_a 22.6343(13)
_cell_length_b 22.6343(13)
_cell_length_c 67.098(3)
_cell_measurement_reflns_used 3512
_cell_measurement_temperature 150(2)
_cell_measurement_theta_max 65.1350
_cell_measurement_theta_min 3.9520
_cell_volume 29770(3)
_computing_structure_refinement 'SHELXL-2014/7 (Sheldrick, 2014)'
_diffrn_ambient_temperature 150(2)
_diffrn_measured_fraction_theta_full 0.999
_diffrn_measured_fraction_theta_max 0.999
_diffrn_measurement_device_type 'SuperNova, Dual, Cu at home/near, AtlasS2'
_diffrn_radiation_type CuK\a
_diffrn_radiation_wavelength 1.54184
_diffrn_reflns_av_R_equivalents 0.0590
_diffrn_reflns_av_unetI/netI 0.0552
_diffrn_reflns_Laue_measured_fraction_full 0.999
_diffrn_reflns_Laue_measured_fraction_max 0.999
_diffrn_reflns_limit_h_max 23
_diffrn_reflns_limit_h_min -27
_diffrn_reflns_limit_k_max 25
_diffrn_reflns_limit_k_min -22
_diffrn_reflns_limit_l_max 32
_diffrn_reflns_limit_l_min -80
_diffrn_reflns_number 23101
_diffrn_reflns_point_group_measured_fraction_full 0.969
_diffrn_reflns_point_group_measured_fraction_max 0.969
_diffrn_reflns_theta_full 67.069
_diffrn_reflns_theta_max 67.069
_diffrn_reflns_theta_min 3.468
_exptl_absorpt_coefficient_mu 0.816
_exptl_crystal_colour red
_exptl_crystal_density_diffrn 0.982
_exptl_crystal_description block
_exptl_crystal_F_000 9216
_refine_diff_density_max 0.677
_refine_diff_density_min -0.229
_refine_diff_density_rms 0.073
_refine_ls_abs_structure_details
;
 Flack x determined using 1365 quotients [(I+)-(I-)]/[(I+)+(I-)]
 (Parsons, Flack and Wagner, Acta Cryst. B69 (2013) 249-259).
;
_refine_ls_abs_structure_Flack -0.07(4)
_refine_ls_extinction_method none
_refine_ls_goodness_of_fit_ref 0.897
_refine_ls_hydrogen_treatment mixed
_refine_ls_matrix_type full
_refine_ls_number_parameters 645
_refine_ls_number_reflns 11454
_refine_ls_number_restraints 367
_refine_ls_restrained_S_all 0.935
_refine_ls_R_factor_all 0.1307
_refine_ls_R_factor_gt 0.0955
_refine_ls_shift/su_max 0.001
_refine_ls_shift/su_mean 0.000
_refine_ls_structure_factor_coef Fsqd
_refine_ls_weighting_details 'w=1/[\s^2^(Fo^2^)+(0.1744P)^2^] where P=(Fo^2^+2Fc^2^)/3'
_refine_ls_weighting_scheme calc
_refine_ls_wR_factor_gt 0.2587
_refine_ls_wR_factor_ref 0.2987
_reflns_Friedel_coverage 0.790
_reflns_Friedel_fraction_full 0.932
_reflns_Friedel_fraction_max 0.932
_reflns_number_gt 5252
_reflns_number_total 11454
_reflns_threshold_expression 'I > 2\s(I)'
_cod_data_source_file d2nj00734g2.cif
_cod_data_source_block shelxt_a
_cod_depositor_comments 'Adding full bibliography for 7061566--7061567.cif.'
_cod_original_cell_volume 29770(4)
_cod_database_code 7061566
_shelx_shelxl_version_number 2014/7
_shelx_space_group_comment
;
The symmetry employed for this shelxl refinement is uniquely defined
by the following loop, which should always be used as a source of
symmetry information in preference to the above space-group names.
They are only intended as comments.
;

loop_
_space_group_symop_operation_xyz
'x, y, z'
'-y, x-y, z'
'-x+y, -x, z'
'y, x, -z'
'x-y, -y, -z'
'-x, -x+y, -z'
'x+2/3, y+1/3, z+1/3'
'-y+2/3, x-y+1/3, z+1/3'
'-x+y+2/3, -x+1/3, z+1/3'
'y+2/3, x+1/3, -z+1/3'
'x-y+2/3, -y+1/3, -z+1/3'
'-x+2/3, -x+y+1/3, -z+1/3'
'x+1/3, y+2/3, z+2/3'
'-y+1/3, x-y+2/3, z+2/3'
'-x+y+1/3, -x+2/3, z+2/3'
'y+1/3, x+2/3, -z+2/3'
'x-y+1/3, -y+2/3, -z+2/3'
'-x+1/3, -x+y+2/3, -z+2/3'

loop_
_atom_site_label
_atom_site_type_symbol
_atom_site_fract_x
_atom_site_fract_y
_atom_site_fract_z
_atom_site_U_iso_or_equiv
_atom_site_adp_type
_atom_site_occupancy
_atom_site_site_symmetry_order
_atom_site_calc_flag
_atom_site_refinement_flags_posn
_atom_site_refinement_flags_adp
_atom_site_refinement_flags_occupancy
_atom_site_disorder_assembly
_atom_site_disorder_group
Zn Zn 0.72820(8) 0.56841(8) 0.58761(2) 0.1092(5) Uani 1 1 d . . . . .
N5 N 0.8138(4) 0.5779(4) 0.76878(10) 0.095(2) Uani 1 1 d . . . . .
N6 N 0.8915(5) 0.5094(4) 0.77472(12) 0.114(3) Uani 1 1 d . . . . .
N3 N 0.7004(5) 0.6148(5) 0.56543(10) 0.109(2) Uani 1 1 d . . . . .
N2 N 0.7313(4) 0.5021(4) 0.60871(12) 0.106(2) Uani 1 1 d . . . . .
C41 C 0.9215(6) 0.5832(6) 0.77853(15) 0.108(3) Uani 1 1 d . U . . .
H2 H 0.9441 0.6092 0.7665 0.130 Uiso 1 1 calc R U . . .
N1 N 0.6904(4) 0.6055(5) 0.60912(10) 0.104(2) Uani 1 1 d . . . . .
C51 C 0.6767(6) 0.5102(6) 0.41663(14) 0.105(3) Uani 1 1 d . U . . .
C42 C 0.8996(6) 0.4938(6) 0.75753(15) 0.105(3) Uani 1 1 d . U . . .
H3A H 0.9245 0.5285 0.7484 0.125 Uiso 1 1 calc R U . . .
N4 N 0.7325(4) 0.5072(5) 0.56529(13) 0.112(2) Uani 1 1 d . . . . .
C29 C 0.5771(6) 0.4481(6) 0.75122(14) 0.111(3) Uani 1 1 d . U . . .
C8 C 0.6889(6) 0.6564(7) 0.53624(17) 0.126(3) Uani 1 1 d . U . . .
H4D H 0.6857 0.6611 0.5226 0.151 Uiso 1 1 calc R U . . .
C50 C 0.6681(6) 0.5185(6) 0.43690(14) 0.109(3) Uani 1 1 d . U . . .
H7E H 0.6258 0.5096 0.4416 0.131 Uiso 1 1 calc R U . . .
C4 C 0.6770(5) 0.6562(5) 0.60556(13) 0.103(3) Uani 1 1 d . U . . .
N8 N 0.4551(5) 0.3322(6) 0.39892(14) 0.130(3) Uani 1 1 d . . . . .
C9 C 0.7039(5) 0.6096(5) 0.54557(13) 0.097(2) Uani 1 1 d . U . . .
C53 C 0.7933(6) 0.5435(6) 0.42265(15) 0.112(3) Uani 1 1 d . U . . .
C6 C 0.6867(5) 0.6660(6) 0.56936(14) 0.107(3) Uani 1 1 d . U . . .
C55 C 0.6205(7) 0.4876(6) 0.40287(16) 0.113(3) Uani 1 1 d . U . . .
H00K H 0.6289 0.4840 0.3895 0.136 Uiso 1 1 calc R U . . .
C11 C 0.7277(5) 0.5129(6) 0.54509(14) 0.104(3) Uani 1 1 d . U . . .
C28 C 0.5904(6) 0.4670(6) 0.73124(13) 0.110(3) Uani 1 1 d . U . . .
H00M H 0.5538 0.4544 0.7226 0.132 Uiso 1 1 calc R U . . .
C40 C 0.9742(7) 0.6042(7) 0.79588(17) 0.129(3) Uani 1 1 d . U . . .
H00C H 0.9523 0.5757 0.8074 0.155 Uiso 1 1 calc R U . . .
H00D H 1.0114 0.5973 0.7918 0.155 Uiso 1 1 calc R U . . .
C36 C 0.8642(5) 0.5968(5) 0.78473(12) 0.089(2) Uani 1 1 d . U . . .
H00O H 0.8414 0.5690 0.7965 0.107 Uiso 1 1 calc R U . . .
C14 C 0.7521(6) 0.4578(6) 0.56805(15) 0.110(3) Uani 1 1 d . U . . .
C16 C 0.7499(6) 0.4533(6) 0.60444(17) 0.117(3) Uani 1 1 d . U . . .
C13 C 0.7590(7) 0.4350(7) 0.54933(19) 0.131(4) Uani 1 1 d . U . . .
H00R H 0.7732 0.4034 0.5471 0.157 Uiso 1 1 calc R U . . .
C46 C 0.7152(7) 0.5463(6) 0.47179(15) 0.125(3) Uani 1 1 d . U . . .
C52 C 0.7394(6) 0.5215(6) 0.41003(15) 0.113(3) Uani 1 1 d . U . . .
H00T H 0.7447 0.5139 0.3967 0.136 Uiso 1 1 calc R U . . .
C17 C 0.7571(7) 0.4298(7) 0.62340(19) 0.135(4) Uani 1 1 d . U . . .
H00U H 0.7716 0.3983 0.6253 0.162 Uiso 1 1 calc R U . . .
C21 C 0.6924(5) 0.5375(6) 0.65988(14) 0.110(3) Uani 1 1 d . U . . .
C7 C 0.6800(6) 0.6929(7) 0.55027(15) 0.120(3) Uani 1 1 d . U . . .
H00W H 0.6713 0.7284 0.5483 0.144 Uiso 1 1 calc R U . . .
N7 N 0.5609(6) 0.4725(5) 0.40778(13) 0.122(3) Uani 1 1 d . . . . .
C49 C 0.7215(7) 0.5396(6) 0.44969(16) 0.121(3) Uani 1 1 d . U . . .
C3 C 0.6566(6) 0.6758(7) 0.62500(15) 0.119(3) Uani 1 1 d . U . . .
H00Z H 0.6422 0.7072 0.6272 0.143 Uiso 1 1 calc R U . . .
C35 C 0.7546(7) 0.5357(6) 0.77215(15) 0.114(3) Uani 1 1 d . U . . .
H010 H 0.7443 0.5163 0.7848 0.137 Uiso 1 1 calc R U . . .
C43 C 0.7128(7) 0.5581(7) 0.51350(15) 0.127(3) Uani 1 1 d . U . . .
C10 C 0.7130(5) 0.5608(6) 0.53582(13) 0.110(3) Uani 1 1 d . U . . .
C5 C 0.6757(6) 0.6837(7) 0.58807(16) 0.126(3) Uani 1 1 d . U . . .
H013 H 0.6661 0.7192 0.5886 0.151 Uiso 1 1 calc R U . . .
C18 C 0.7408(6) 0.4577(6) 0.63793(17) 0.118(3) Uani 1 1 d . U . . .
H014 H 0.7402 0.4489 0.6515 0.142 Uiso 1 1 calc R U . . .
C44 C 0.6559(7) 0.5118(8) 0.50322(18) 0.138(4) Uani 1 1 d . U . . .
H015 H 0.6161 0.4826 0.5101 0.166 Uiso 1 1 calc R U . . .
C20 C 0.7031(5) 0.5467(6) 0.63821(13) 0.107(3) Uani 1 1 d . U . . .
C62 C 0.4488(6) 0.3094(6) 0.41520(18) 0.116(3) Uani 1 1 d . U . . .
H018 H 0.4373 0.3312 0.4249 0.139 Uiso 1 1 calc R U . . .
C27 C 0.6574(6) 0.5046(6) 0.72349(13) 0.109(3) Uani 1 1 d . U . . .
C33 C 0.6972(6) 0.5125(6) 0.75770(14) 0.112(3) Uani 1 1 d . U . . .
C54 C 0.7819(6) 0.5493(6) 0.44197(15) 0.115(3) Uani 1 1 d . U . . .
H01B H 0.8177 0.5608 0.4508 0.138 Uiso 1 1 calc R U . . .
C37 C 0.8940(6) 0.6709(6) 0.79021(15) 0.111(3) Uani 1 1 d . U . . .
H01A H 0.9147 0.6988 0.7785 0.134 Uiso 1 1 calc R U . . .
H01C H 0.8577 0.6787 0.7947 0.134 Uiso 1 1 calc R U . . .
C30 C 0.6317(6) 0.4714(6) 0.76420(15) 0.116(3) Uani 1 1 d . U . . .
H01D H 0.6238 0.4590 0.7776 0.139 Uiso 1 1 calc R U . . .
C19 C 0.7238(5) 0.5050(5) 0.62854(13) 0.103(3) Uani 1 1 d . U . . .
C24 C 0.6686(5) 0.5177(6) 0.70241(13) 0.107(3) Uani 1 1 d . U . . .
C1 C 0.6854(6) 0.5930(6) 0.62874(14) 0.109(3) Uani 1 1 d . U . . .
C45 C 0.6578(7) 0.5084(8) 0.48259(17) 0.130(4) Uani 1 1 d . U . . .
H01H H 0.6178 0.4788 0.4759 0.156 Uiso 1 1 calc R U . . .
C34 C 0.7106(6) 0.5278(5) 0.73719(13) 0.112(3) Uani 1 1 d . U . . .
H01I H 0.7555 0.5537 0.7328 0.134 Uiso 1 1 calc R U . . .
C26 C 0.7396(7) 0.5716(7) 0.67396(16) 0.133(4) Uani 1 1 d . U . . .
H01J H 0.7829 0.6037 0.6695 0.160 Uiso 1 1 calc R U . . .
C12 C 0.7424(7) 0.4650(7) 0.53531(17) 0.125(3) Uani 1 1 d . U . . .
H01K H 0.7405 0.4568 0.5217 0.150 Uiso 1 1 calc R U . . .
C15 C 0.7588(7) 0.4346(6) 0.58659(17) 0.119(3) Uani 1 1 d . U . . .
H01L H 0.7714 0.4013 0.5864 0.143 Uiso 1 1 calc R U . . .
C56 C 0.5108(7) 0.4524(8) 0.39102(18) 0.133(4) Uani 1 1 d . U . . .
H01M H 0.5306 0.4435 0.3792 0.160 Uiso 1 1 calc R U . . .
C48 C 0.7646(8) 0.6071(8) 0.50228(18) 0.143(4) Uani 1 1 d . U . . .
H01O H 0.7994 0.6456 0.5085 0.171 Uiso 1 1 calc R U . . .
C2 C 0.6653(7) 0.6333(7) 0.63903(15) 0.120(3) Uani 1 1 d . U . . .
H01P H 0.6586 0.6326 0.6527 0.145 Uiso 1 1 calc R U . . .
C39 C 1.0026(8) 0.6801(8) 0.8015(2) 0.151(4) Uani 1 1 d . U . . .
H01E H 1.0330 0.6916 0.8129 0.181 Uiso 1 1 calc R U . . .
H01F H 1.0286 0.7090 0.7904 0.181 Uiso 1 1 calc R U . . .
C38 C 0.9469(7) 0.6923(8) 0.80641(19) 0.138(4) Uani 1 1 d . U . . .
H01G H 0.9656 0.7405 0.8090 0.166 Uiso 1 1 calc R U . . .
H01Q H 0.9249 0.6677 0.8185 0.166 Uiso 1 1 calc R U . . .
C47 C 0.7658(8) 0.6001(9) 0.48176(19) 0.147(4) Uani 1 1 d . U . . .
H01S H 0.8024 0.6335 0.4746 0.176 Uiso 1 1 calc R U . . .
C61 C 0.4450(8) 0.3892(8) 0.3958(2) 0.141(4) Uani 1 1 d . U . . .
H01U H 0.4265 0.3971 0.4080 0.169 Uiso 1 1 calc R U . . .
C25 C 0.7307(7) 0.5640(7) 0.69422(16) 0.133(4) Uani 1 1 d . U . . .
H01V H 0.7672 0.5907 0.7026 0.159 Uiso 1 1 calc R U . . .
C22 C 0.6328(9) 0.4879(9) 0.6686(2) 0.167(5) Uani 1 1 d . U . . .
H01Z H 0.5960 0.4610 0.6603 0.201 Uiso 1 1 calc R U . . .
C60 C 0.3917(9) 0.3697(9) 0.3792(2) 0.160(5) Uani 1 1 d . U . . .
H02A H 0.3484 0.3324 0.3838 0.192 Uiso 1 1 calc R U . . .
H02B H 0.4058 0.3537 0.3677 0.192 Uiso 1 1 calc R U . . .
C57 C 0.4950(9) 0.5097(9) 0.3859(2) 0.147(4) Uani 1 1 d . U . . .
H02C H 0.4744 0.5185 0.3973 0.177 Uiso 1 1 calc R U . . .
H02D H 0.5372 0.5513 0.3828 0.177 Uiso 1 1 calc R U . . .
C58 C 0.4493(10) 0.4912(10) 0.3690(3) 0.171(5) Uani 1 1 d . U . . .
H02E H 0.4702 0.4824 0.3576 0.205 Uiso 1 1 calc R U . . .
H02F H 0.4431 0.5295 0.3657 0.205 Uiso 1 1 calc R U . . .
C59 C 0.3816(12) 0.4304(12) 0.3727(3) 0.200(7) Uani 1 1 d . U . . .
H02G H 0.3543 0.4184 0.3606 0.240 Uiso 1 1 calc R U . . .
H02H H 0.3578 0.4401 0.3830 0.240 Uiso 1 1 calc R U . . .
C23 C 0.6247(10) 0.4759(10) 0.6886(2) 0.177(6) Uani 1 1 d . U . . .
H026 H 0.5864 0.4362 0.6930 0.212 Uiso 1 1 calc R U . . .
O2 O 0.8333(4) 0.6458(4) 0.59053(10) 0.111(2) Uani 1 1 d . . . . .
C63 C 0.8733(8) 0.6490(8) 0.6046(2) 0.163(5) Uani 1 1 d . U . . .
H11A H 0.8479 0.6329 0.6168 0.245 Uiso 1 1 calc R U . . .
H11B H 0.9091 0.6955 0.6063 0.245 Uiso 1 1 calc R U . . .
H11C H 0.8928 0.6212 0.6013 0.245 Uiso 1 1 calc R U . . .
H100 H 0.839(14) 0.675(12) 0.580(3) 0.26(10) Uiso 1 1 d . . . . .

loop_
_atom_site_aniso_label
_atom_site_aniso_U_11
_atom_site_aniso_U_22
_atom_site_aniso_U_33
_atom_site_aniso_U_23
_atom_site_aniso_U_13
_atom_site_aniso_U_12
Zn 0.1162(10) 0.1155(10) 0.0967(7) 0.0110(7) 0.0066(7) 0.0586(8)
N5 0.105(6) 0.085(5) 0.087(4) -0.003(3) 0.003(4) 0.041(4)
N6 0.145(8) 0.098(6) 0.107(5) 0.000(4) 0.018(5) 0.067(5)
N3 0.108(6) 0.128(7) 0.087(4) 0.010(4) 0.005(4) 0.056(5)
N2 0.096(5) 0.092(5) 0.116(5) 0.006(4) -0.006(4) 0.037(4)
C41 0.105(5) 0.107(5) 0.110(5) -0.007(4) 0.009(4) 0.052(4)
N1 0.101(5) 0.131(7) 0.086(4) 0.013(4) -0.002(4) 0.062(5)
C51 0.109(5) 0.114(5) 0.099(5) 0.002(4) 0.000(4) 0.061(4)
C42 0.119(5) 0.101(5) 0.105(5) -0.004(4) 0.004(4) 0.063(4)
N4 0.088(5) 0.103(6) 0.122(6) 0.017(4) 0.008(4) 0.031(5)
C29 0.103(5) 0.107(5) 0.109(5) 0.017(4) -0.011(4) 0.043(4)
C8 0.115(6) 0.136(6) 0.123(5) 0.003(5) -0.001(4) 0.060(5)
C50 0.110(5) 0.117(5) 0.102(5) 0.017(4) 0.003(4) 0.058(4)
C4 0.101(5) 0.108(5) 0.095(4) 0.010(4) 0.009(4) 0.049(4)
N8 0.123(7) 0.150(9) 0.125(6) 0.021(6) -0.015(5) 0.074(7)
C9 0.089(5) 0.107(5) 0.098(4) 0.005(4) 0.007(4) 0.051(4)
C53 0.110(6) 0.112(5) 0.102(5) -0.002(4) 0.011(4) 0.047(4)
C6 0.090(5) 0.127(6) 0.109(5) 0.012(4) 0.003(4) 0.058(4)
C55 0.120(6) 0.115(5) 0.113(5) 0.008(4) 0.013(4) 0.064(4)
C11 0.094(5) 0.107(5) 0.097(4) -0.009(4) 0.001(4) 0.040(4)
C28 0.105(5) 0.114(5) 0.093(4) 0.003(4) -0.008(4) 0.042(4)
C40 0.124(6) 0.145(6) 0.133(6) 0.005(5) 0.003(5) 0.078(5)
C36 0.089(4) 0.094(5) 0.089(4) -0.005(3) -0.005(3) 0.048(4)
C14 0.096(5) 0.109(5) 0.111(5) 0.002(4) 0.005(4) 0.040(4)
C16 0.113(6) 0.103(5) 0.125(5) 0.008(4) -0.010(4) 0.046(4)
C13 0.127(6) 0.124(6) 0.143(6) -0.014(5) 0.001(5) 0.064(5)
C46 0.125(6) 0.126(6) 0.108(5) 0.005(4) 0.000(4) 0.052(5)
C52 0.111(6) 0.117(6) 0.105(5) -0.002(4) 0.009(4) 0.053(4)
C17 0.139(6) 0.125(6) 0.137(6) 0.001(5) -0.025(5) 0.063(5)
C21 0.098(5) 0.115(5) 0.107(5) 0.010(4) -0.007(4) 0.047(4)
C7 0.121(6) 0.126(6) 0.111(5) 0.016(5) 0.014(4) 0.060(5)
N7 0.136(8) 0.129(7) 0.126(6) 0.020(5) 0.015(5) 0.086(6)
C49 0.119(6) 0.120(6) 0.112(5) -0.005(4) 0.011(5) 0.051(5)
C3 0.113(5) 0.127(6) 0.121(5) 0.002(4) 0.010(4) 0.064(5)
C35 0.114(6) 0.112(5) 0.109(5) 0.014(4) -0.005(4) 0.051(5)
C43 0.122(6) 0.126(6) 0.111(5) 0.003(4) 0.009(4) 0.046(5)
C10 0.102(5) 0.119(5) 0.098(4) 0.007(4) 0.002(4) 0.045(4)
C5 0.119(6) 0.133(6) 0.119(5) 0.005(5) 0.001(4) 0.057(5)
C18 0.112(6) 0.117(6) 0.120(5) 0.010(5) -0.011(4) 0.053(4)
C44 0.123(6) 0.156(7) 0.124(6) -0.006(5) 0.012(5) 0.061(5)
C20 0.096(5) 0.110(5) 0.098(4) 0.011(4) -0.008(4) 0.039(4)
C62 0.114(5) 0.125(6) 0.119(5) 0.004(5) -0.002(4) 0.069(5)
C27 0.105(5) 0.113(5) 0.092(4) 0.013(4) -0.006(4) 0.043(4)
C33 0.111(5) 0.115(5) 0.099(4) 0.012(4) -0.011(4) 0.050(4)
C54 0.119(6) 0.110(5) 0.105(5) -0.003(4) 0.003(4) 0.048(4)
C37 0.115(5) 0.108(5) 0.117(5) -0.020(4) -0.011(4) 0.061(4)
C30 0.115(6) 0.103(5) 0.110(5) 0.012(4) 0.000(4) 0.040(4)
C19 0.107(5) 0.095(5) 0.093(4) 0.006(4) -0.007(4) 0.039(4)
C24 0.094(5) 0.110(5) 0.098(4) 0.003(4) -0.012(4) 0.038(4)
C1 0.113(5) 0.105(5) 0.102(5) 0.010(4) -0.004(4) 0.050(4)
C45 0.121(6) 0.145(6) 0.120(5) 0.000(5) 0.002(5) 0.064(5)
C34 0.105(5) 0.105(5) 0.096(4) 0.013(4) -0.011(4) 0.031(4)
C26 0.114(6) 0.141(6) 0.116(5) 0.012(5) 0.006(5) 0.043(5)
C12 0.121(6) 0.129(6) 0.116(5) -0.020(5) -0.002(4) 0.055(5)
C15 0.127(6) 0.105(5) 0.131(6) -0.005(4) -0.010(5) 0.062(5)
C56 0.128(6) 0.138(7) 0.134(6) 0.010(5) 0.004(5) 0.068(5)
C48 0.138(7) 0.150(7) 0.122(6) -0.002(5) 0.003(5) 0.058(5)
C2 0.123(6) 0.126(6) 0.105(5) 0.001(4) 0.005(4) 0.058(5)
C39 0.144(7) 0.152(7) 0.147(6) 0.005(5) -0.012(5) 0.067(5)
C38 0.133(6) 0.139(6) 0.140(6) -0.013(5) -0.009(5) 0.065(5)
C47 0.136(7) 0.154(7) 0.131(6) -0.005(5) 0.005(5) 0.059(5)
C61 0.141(7) 0.141(7) 0.141(6) 0.019(5) -0.012(5) 0.071(5)
C25 0.117(6) 0.145(6) 0.114(5) 0.006(5) -0.001(4) 0.049(5)
C22 0.153(7) 0.181(8) 0.135(6) 0.016(5) -0.007(5) 0.059(5)
C60 0.153(7) 0.161(7) 0.167(7) 0.020(5) -0.007(6) 0.079(6)
C57 0.142(7) 0.146(7) 0.153(6) 0.031(5) 0.003(5) 0.071(5)
C58 0.166(8) 0.170(8) 0.179(7) 0.028(6) 0.000(6) 0.085(6)
C59 0.193(9) 0.203(9) 0.211(9) 0.020(6) -0.011(6) 0.103(7)
C23 0.160(8) 0.187(8) 0.148(7) 0.013(6) -0.013(6) 0.059(6)
O2 0.118(5) 0.100(5) 0.104(4) 0.000(3) -0.002(4) 0.045(4)
C63 0.151(9) 0.149(9) 0.164(8) 0.025(7) -0.057(8) 0.055(7)

loop_
_atom_type_symbol
_atom_type_description
_atom_type_scat_dispersion_real
_atom_type_scat_dispersion_imag
_atom_type_scat_source
C C 0.0181 0.0091 'International Tables Vol C Tables 4.2.6.8 and 6.1.1.4'
H H 0.0000 0.0000 'International Tables Vol C Tables 4.2.6.8 and 6.1.1.4'
N N 0.0311 0.0180 'International Tables Vol C Tables 4.2.6.8 and 6.1.1.4'
O O 0.0492 0.0322 'International Tables Vol C Tables 4.2.6.8 and 6.1.1.4'
Zn Zn -1.5491 0.6778 'International Tables Vol C Tables 4.2.6.8 and 6.1.1.4'

loop_
_geom_angle_atom_site_label_1
_geom_angle_atom_site_label_2
_geom_angle_atom_site_label_3
_geom_angle
_geom_angle_site_symmetry_1
_geom_angle_site_symmetry_3
_geom_angle_publ_flag
N1 Zn N4 161.1(4) . . ?
N1 Zn N2 89.3(3) . . ?
N4 Zn N2 88.9(4) . . ?
N1 Zn N3 90.2(3) . . ?
N4 Zn N3 87.0(4) . . ?
N2 Zn N3 165.7(4) . . ?
N1 Zn O2 96.9(3) . . ?
N4 Zn O2 102.0(3) . . ?
N2 Zn O2 95.9(3) . . ?
N3 Zn O2 98.3(3) . . ?
C35 N5 C36 119.0(8) . . ?
C42 N6 C41 115.5(9) . . ?
C9 N3 C6 108.3(8) . . ?
C9 N3 Zn 128.0(7) . . ?
C6 N3 Zn 122.8(6) . . ?
C19 N2 C16 109.7(9) . . ?
C19 N2 Zn 125.7(8) . . ?
C16 N2 Zn 124.1(7) . . ?
N6 C41 C36 108.5(9) . . ?
N6 C41 C40 108.9(10) . . ?
C36 C41 C40 109.3(8) . . ?
N6 C41 H2 110.1 . . ?
C36 C41 H2 110.1 . . ?
C40 C41 H2 110.1 . . ?
C1 N1 C4 108.8(9) . . ?
C1 N1 Zn 127.7(7) . . ?
C4 N1 Zn 122.6(6) . . ?
C52 C51 C50 119.1(10) . . ?
C52 C51 C55 120.1(9) . . ?
C50 C51 C55 120.8(10) . . ?
N6 C42 C29 122.1(10) . 3_665 ?
N6 C42 H3A 118.9 . . ?
C29 C42 H3A 118.9 3_665 . ?
C11 N4 C14 106.0(9) . . ?
C11 N4 Zn 128.3(8) . . ?
C14 N4 Zn 125.1(7) . . ?
C30 C29 C28 118.3(10) . . ?
C30 C29 C42 123.1(9) . 2_655 ?
C28 C29 C42 118.6(9) . 2_655 ?
C7 C8 C9 108.6(10) . . ?
C7 C8 H4D 125.7 . . ?
C9 C8 H4D 125.7 . . ?
C49 C50 C51 120.1(11) . . ?
C49 C50 H7E 120.0 . . ?
C51 C50 H7E 120.0 . . ?
C5 C4 N1 128.4(10) . . ?
C5 C4 C3 122.4(11) . . ?
N1 C4 C3 109.1(8) . . ?
C62 N8 C61 119.2(12) . . ?
N3 C9 C10 125.2(9) . . ?
N3 C9 C8 109.1(9) . . ?
C10 C9 C8 125.3(9) . . ?
C54 C53 C52 117.2(11) . . ?
C54 C53 C62 122.3(11) . 3_665 ?
C52 C53 C62 120.0(9) . 3_665 ?
N3 C6 C5 125.0(10) . . ?
N3 C6 C7 107.4(9) . . ?
C5 C6 C7 127.4(12) . . ?
N7 C55 C51 124.3(10) . . ?
N7 C55 H00K 117.8 . . ?
C51 C55 H00K 117.8 . . ?
N4 C11 C10 124.2(10) . . ?
N4 C11 C12 108.8(10) . . ?
C10 C11 C12 127.0(9) . . ?
C29 C28 C27 122.6(10) . . ?
C29 C28 H00M 118.7 . . ?
C27 C28 H00M 118.7 . . ?
C39 C40 C41 110.6(11) . . ?
C39 C40 H00C 109.5 . . ?
C41 C40 H00C 109.5 . . ?
C39 C40 H00D 109.5 . . ?
C41 C40 H00D 109.5 . . ?
H00C C40 H00D 108.1 . . ?
N5 C36 C37 110.7(8) . . ?
N5 C36 C41 111.0(7) . . ?
C37 C36 C41 109.7(9) . . ?
N5 C36 H00O 108.5 . . ?
C37 C36 H00O 108.5 . . ?
C41 C36 H00O 108.5 . . ?
C15 C14 C13 127.8(13) . . ?
C15 C14 N4 123.8(10) . . ?
C13 C14 N4 108.3(10) . . ?
C15 C16 N2 126.6(11) . . ?
C15 C16 C17 128.9(13) . . ?
N2 C16 C17 104.5(11) . . ?
C12 C13 C14 109.6(13) . . ?
C12 C13 H00R 125.2 . . ?
C14 C13 H00R 125.2 . . ?
C45 C46 C47 114.5(11) . . ?
C45 C46 C49 125.0(12) . . ?
C47 C46 C49 119.7(11) . . ?
C53 C52 C51 121.2(10) . . ?
C53 C52 H00T 119.4 . . ?
C51 C52 H00T 119.4 . . ?
C18 C17 C16 111.9(13) . . ?
C18 C17 H00U 124.1 . . ?
C16 C17 H00U 124.1 . . ?
C26 C21 C22 110.1(10) . . ?
C26 C21 C20 125.8(10) . . ?
C22 C21 C20 123.9(11) . . ?
C8 C7 C6 106.5(12) . . ?
C8 C7 H00W 126.8 . . ?
C6 C7 H00W 126.8 . . ?
C55 N7 C56 115.6(10) . . ?
C50 C49 C54 117.2(10) . . ?
C50 C49 C46 123.0(11) . . ?
C54 C49 C46 119.5(12) . . ?
C2 C3 C4 101.8(10) . . ?
C2 C3 H00Z 129.1 . . ?
C4 C3 H00Z 129.1 . . ?
N5 C35 C33 125.4(9) . . ?
N5 C35 H010 117.3 . . ?
C33 C35 H010 117.3 . . ?
C48 C43 C44 116.0(11) . . ?
C48 C43 C10 122.2(11) . . ?
C44 C43 C10 121.1(11) . . ?
C9 C10 C11 125.8(8) . . ?
C9 C10 C43 120.3(10) . . ?
C11 C10 C43 113.8(10) . . ?
C4 C5 C6 127.9(13) . . ?
C4 C5 H013 116.0 . . ?
C6 C5 H013 116.0 . . ?
C17 C18 C19 106.0(10) . . ?
C17 C18 H014 127.0 . . ?
C19 C18 H014 127.0 . . ?
C43 C44 C45 120.0(12) . . ?
C43 C44 H015 120.0 . . ?
C45 C44 H015 120.0 . . ?
C19 C20 C1 126.2(9) . . ?
C19 C20 C21 116.7(9) . . ?
C1 C20 C21 116.8(10) . . ?
N8 C62 C53 129.9(12) . 2_655 ?
N8 C62 H018 115.0 . . ?
C53 C62 H018 115.0 2_655 . ?
C34 C27 C28 116.7(9) . . ?
C34 C27 C24 122.8(10) . . ?
C28 C27 C24 120.5(9) . . ?
C30 C33 C34 120.2(10) . . ?
C30 C33 C35 119.3(9) . . ?
C34 C33 C35 120.2(11) . . ?
C53 C54 C49 125.0(12) . . ?
C53 C54 H01B 117.5 . . ?
C49 C54 H01B 117.5 . . ?
C38 C37 C36 112.1(10) . . ?
C38 C37 H01A 109.2 . . ?
C36 C37 H01A 109.2 . . ?
C38 C37 H01C 109.2 . . ?
C36 C37 H01C 109.2 . . ?
H01A C37 H01C 107.9 . . ?
C33 C30 C29 121.1(9) . . ?
C33 C30 H01D 119.5 . . ?
C29 C30 H01D 119.5 . . ?
N2 C19 C20 125.6(9) . . ?
N2 C19 C18 107.8(10) . . ?
C20 C19 C18 126.6(9) . . ?
C23 C24 C25 112.1(11) . . ?
C23 C24 C27 122.6(12) . . ?
C25 C24 C27 123.7(10) . . ?
N1 C1 C2 111.7(9) . . ?
N1 C1 C20 124.2(10) . . ?
C2 C1 C20 124.0(9) . . ?
C46 C45 C44 123.0(13) . . ?
C46 C45 H01H 118.5 . . ?
C44 C45 H01H 118.5 . . ?
C27 C34 C33 120.7(11) . . ?
C27 C34 H01I 119.7 . . ?
C33 C34 H01I 119.7 . . ?
C21 C26 C25 126.8(12) . . ?
C21 C26 H01J 116.6 . . ?
C25 C26 H01J 116.6 . . ?
C13 C12 C11 107.2(10) . . ?
C13 C12 H01K 126.4 . . ?
C11 C12 H01K 126.4 . . ?
C16 C15 C14 129.0(12) . . ?
C16 C15 H01L 115.5 . . ?
C14 C15 H01L 115.5 . . ?
C61 C56 N7 111.8(10) . . ?
C61 C56 C57 108.2(13) . . ?
N7 C56 C57 111.8(12) . . ?
C61 C56 H01M 108.3 . . ?
N7 C56 H01M 108.3 . . ?
C57 C56 H01M 108.3 . . ?
C43 C48 C47 120.7(14) . . ?
C43 C48 H01O 119.6 . . ?
C47 C48 H01O 119.6 . . ?
C1 C2 C3 108.4(8) . . ?
C1 C2 H01P 125.8 . . ?
C3 C2 H01P 125.8 . . ?
C38 C39 C40 110.2(13) . . ?
C38 C39 H01E 109.6 . . ?
C40 C39 H01E 109.6 . . ?
C38 C39 H01F 109.6 . . ?
C40 C39 H01F 109.6 . . ?
H01E C39 H01F 108.1 . . ?
C39 C38 C37 113.6(11) . . ?
C39 C38 H01G 108.8 . . ?
C37 C38 H01G 108.8 . . ?
C39 C38 H01Q 108.8 . . ?
C37 C38 H01Q 108.8 . . ?
H01G C38 H01Q 107.7 . . ?
C46 C47 C48 122.4(14) . . ?
C46 C47 H01S 118.8 . . ?
C48 C47 H01S 118.8 . . ?
N8 C61 C56 111.2(13) . . ?
N8 C61 C60 107.7(13) . . ?
C56 C61 C60 112.6(11) . . ?
N8 C61 H01U 108.4 . . ?
C56 C61 H01U 108.4 . . ?
C60 C61 H01U 108.4 . . ?
C26 C25 C24 121.4(12) . . ?
C26 C25 H01V 119.3 . . ?
C24 C25 H01V 119.3 . . ?
C23 C22 C21 123.8(16) . . ?
C23 C22 H01Z 118.1 . . ?
C21 C22 H01Z 118.1 . . ?
C61 C60 C59 112.9(15) . . ?
C61 C60 H02A 109.0 . . ?
C59 C60 H02A 109.0 . . ?
C61 C60 H02B 109.0 . . ?
C59 C60 H02B 109.0 . . ?
H02A C60 H02B 107.8 . . ?
C58 C57 C56 111.3(14) . . ?
C58 C57 H02C 109.4 . . ?
C56 C57 H02C 109.4 . . ?
C58 C57 H02D 109.4 . . ?
C56 C57 H02D 109.4 . . ?
H02C C57 H02D 108.0 . . ?
C57 C58 C59 113.4(15) . . ?
C57 C58 H02E 108.9 . . ?
C59 C58 H02E 108.9 . . ?
C57 C58 H02F 108.9 . . ?
C59 C58 H02F 108.9 . . ?
H02E C58 H02F 107.7 . . ?
C58 C59 C60 108.9(18) . . ?
C58 C59 H02G 109.9 . . ?
C60 C59 H02G 109.9 . . ?
C58 C59 H02H 109.9 . . ?
C60 C59 H02H 109.9 . . ?
H02G C59 H02H 108.3 . . ?
C24 C23 C22 124.1(17) . . ?
C24 C23 H026 118.0 . . ?
C22 C23 H026 118.0 . . ?
C63 O2 Zn 125.2(9) . . ?
C63 O2 H100 132(10) . . ?
Zn O2 H100 103(10) . . ?
O2 C63 H11A 109.5 . . ?
O2 C63 H11B 109.5 . . ?
H11A C63 H11B 109.5 . . ?
O2 C63 H11C 109.5 . . ?
H11A C63 H11C 109.5 . . ?
H11B C63 H11C 109.5 . . ?

loop_
_geom_bond_atom_site_label_1
_geom_bond_atom_site_label_2
_geom_bond_distance
_geom_bond_site_symmetry_2
_geom_bond_publ_flag
Zn N1 2.058(8) . ?
Zn N4 2.075(10) . ?
Zn N2 2.090(8) . ?
Zn N3 2.091(8) . ?
Zn O2 2.145(8) . ?
N5 C35 1.215(14) . ?
N5 C36 1.464(12) . ?
N6 C42 1.246(12) . ?
N6 C41 1.478(14) . ?
N3 C9 1.344(11) . ?
N3 C6 1.367(15) . ?
N2 C19 1.347(12) . ?
N2 C16 1.394(16) . ?
C41 C36 1.533(14) . ?
C41 C40 1.560(16) . ?
C41 H2 0.9800 . ?
N1 C1 1.340(11) . ?
N1 C4 1.347(14) . ?
C51 C52 1.382(16) . ?
C51 C50 1.400(14) . ?
C51 C55 1.444(16) . ?
C42 C29 1.461(16) 3_665 ?
C42 H3A 0.9300 . ?
N4 C11 1.371(12) . ?
N4 C14 1.407(15) . ?
C29 C30 1.383(15) . ?
C29 C28 1.394(13) . ?
C29 C42 1.461(16) 2_655 ?
C8 C7 1.331(17) . ?
C8 C9 1.411(17) . ?
C8 H4D 0.9300 . ?
C50 C49 1.360(16) . ?
C50 H7E 0.9300 . ?
C4 C5 1.336(14) . ?
C4 C3 1.522(14) . ?
N8 C62 1.185(14) . ?
N8 C61 1.435(18) . ?
C9 C10 1.386(15) . ?
C53 C54 1.341(14) . ?
C53 C52 1.359(15) . ?
C53 C62 1.529(17) 3_665 ?
C6 C5 1.378(15) . ?
C6 C7 1.458(14) . ?
C55 N7 1.258(15) . ?
C55 H00K 0.9300 . ?
C11 C10 1.426(16) . ?
C11 C12 1.440(17) . ?
C28 C27 1.417(16) . ?
C28 H00M 0.9300 . ?
C40 C39 1.55(2) . ?
C40 H00C 0.9700 . ?
C40 H00D 0.9700 . ?
C36 C37 1.506(14) . ?
C36 H00O 0.9800 . ?
C14 C15 1.388(15) . ?
C14 C13 1.397(16) . ?
C16 C15 1.319(15) . ?
C16 C17 1.420(16) . ?
C13 C12 1.322(18) . ?
C13 H00R 0.9300 . ?
C46 C45 1.355(18) . ?
C46 C47 1.359(19) . ?
C46 C49 1.504(15) . ?
C52 H00T 0.9300 . ?
C17 C18 1.311(17) . ?
C17 H00U 0.9300 . ?
C21 C26 1.345(15) . ?
C21 C22 1.38(2) . ?
C21 C20 1.472(13) . ?
C7 H00W 0.9300 . ?
N7 C56 1.498(16) . ?
C49 C54 1.373(17) . ?
C3 C2 1.428(16) . ?
C3 H00Z 0.9300 . ?
C35 C33 1.491(16) . ?
C35 H010 0.9300 . ?
C43 C48 1.369(18) . ?
C43 C44 1.372(18) . ?
C43 C10 1.498(14) . ?
C5 H013 0.9300 . ?
C18 C19 1.451(16) . ?
C18 H014 0.9300 . ?
C44 C45 1.388(16) . ?
C44 H015 0.9300 . ?
C20 C19 1.404(16) . ?
C20 C1 1.442(16) . ?
C62 C53 1.529(17) 2_655 ?
C62 H018 0.9300 . ?
C27 C34 1.392(14) . ?
C27 C24 1.442(13) . ?
C33 C30 1.369(17) . ?
C33 C34 1.415(13) . ?
C54 H01B 0.9300 . ?
C37 C38 1.506(16) . ?
C37 H01A 0.9700 . ?
C37 H01C 0.9700 . ?
C30 H01D 0.9300 . ?
C24 C23 1.340(19) . ?
C24 C25 1.379(17) . ?
C1 C2 1.390(16) . ?
C45 H01H 0.9300 . ?
C34 H01I 0.9300 . ?
C26 C25 1.373(15) . ?
C26 H01J 0.9300 . ?
C12 H01K 0.9300 . ?
C15 H01L 0.9300 . ?
C56 C61 1.50(2) . ?
C56 C57 1.55(2) . ?
C56 H01M 0.9800 . ?
C48 C47 1.387(16) . ?
C48 H01O 0.9300 . ?
C2 H01P 0.9300 . ?
C39 C38 1.46(2) . ?
C39 H01E 0.9700 . ?
C39 H01F 0.9700 . ?
C38 H01G 0.9700 . ?
C38 H01Q 0.9700 . ?
C47 H01S 0.9300 . ?
C61 C60 1.53(2) . ?
C61 H01U 0.9800 . ?
C25 H01V 0.9300 . ?
C22 C23 1.368(19) . ?
C22 H01Z 0.9300 . ?
C60 C59 1.56(3) . ?
C60 H02A 0.9700 . ?
C60 H02B 0.9700 . ?
C57 C58 1.45(2) . ?
C57 H02C 0.9700 . ?
C57 H02D 0.9700 . ?
C58 C59 1.48(3) . ?
C58 H02E 0.9700 . ?
C58 H02F 0.9700 . ?
C59 H02G 0.9700 . ?
C59 H02H 0.9700 . ?
C23 H026 0.9300 . ?
O2 C63 1.285(14) . ?
O2 H100 0.9(2) . ?
C63 H11A 0.9600 . ?
C63 H11B 0.9600 . ?
C63 H11C 0.9600 . ?
